data_4088986
loop_
_publ_author_name
'Imoto, Hiroaki'
'Tanaka, Susumu'
'Kato, Takuji'
'Yumura, Takashi'
'Watase, Seiji'
'Matsukawa, Kimihiro'
'Naka, Kensuke'

_publ_section_title
;
 Molecular Shape Recognition by Using a Switchable Luminescent Nonporous
 Molecular Crystal
;
_journal_issue 21
_journal_name_full Organometallics
_journal_page_first 3647
_journal_paper_doi 10.1021/acs.organomet.6b00614
_journal_volume 35
_journal_year 2016
_chemical_formula_moiety 'C42 H31 As2 Br2 Cl Pt'
_chemical_formula_sum 'C42 H31 As2 Br2 Cl Pt'
_chemical_formula_weight 1075.90
_space_group_crystal_system triclinic
_space_group_IT_number 2
_space_group_name_Hall '-P 1'
_space_group_name_H-M_alt 'P -1'
_atom_sites_solution_hydrogens geom
_atom_sites_solution_primary direct
_atom_sites_solution_secondary difmap
_cell_angle_alpha 100.7631(7)
_cell_angle_beta 94.6827(10)
_cell_angle_gamma 100.0884(10)
_cell_formula_units_Z 1
_cell_length_a 9.0753(3)
_cell_length_b 9.9531(3)
_cell_length_c 10.7614(3)
_cell_measurement_reflns_used 8237
_cell_measurement_temperature 296
_cell_measurement_theta_max 27.45
_cell_measurement_theta_min 3.15
_cell_volume 933.59(5)
_computing_cell_refinement 'RAPID AUTO'
_computing_data_collection 'RAPID AUTO (Rigaku, ????)'
_computing_data_reduction 'RAPID AUTO'
_computing_molecular_graphics 'CrystalStructure 4.1'
_computing_publication_material 'CrystalStructure 4.1 (Rigaku, 2014)'
_computing_structure_refinement 'SHELXL97 (Sheldrick, 2008)'
_computing_structure_solution 'SIR92 (Altomare, et al., 1994)'
_diffrn_ambient_temperature 296
_diffrn_detector_area_resol_mean 10.000
_diffrn_measured_fraction_theta_full 0.998
_diffrn_measured_fraction_theta_max 0.995
_diffrn_measurement_device_type 'Rigaku R-AXIS RAPID'
_diffrn_measurement_method \w
_diffrn_radiation_type 'Mo K\a'
_diffrn_radiation_wavelength 0.71075
_diffrn_reflns_av_R_equivalents 0.0398
_diffrn_reflns_Laue_measured_fraction_full 0.998
_diffrn_reflns_Laue_measured_fraction_max 0.995
_diffrn_reflns_limit_h_max 11
_diffrn_reflns_limit_h_min -11
_diffrn_reflns_limit_k_max 12
_diffrn_reflns_limit_k_min -11
_diffrn_reflns_limit_l_max 13
_diffrn_reflns_limit_l_min -13
_diffrn_reflns_number 9315
_diffrn_reflns_point_group_measured_fraction_full 0.998
_diffrn_reflns_point_group_measured_fraction_max 0.995
_diffrn_reflns_theta_full 25.242
_diffrn_reflns_theta_max 27.446
_diffrn_reflns_theta_min 3.157
_diffrn_standards_number 0
_exptl_absorpt_coefficient_mu 7.749
_exptl_absorpt_correction_T_max 0.461
_exptl_absorpt_correction_T_min 0.162
_exptl_absorpt_correction_type multi-scan
_exptl_absorpt_process_details 'ABSCOR (Rigaku, 1995)'
_exptl_crystal_colour red
_exptl_crystal_density_diffrn 1.914
_exptl_crystal_density_method 'not measured'
_exptl_crystal_description block
_exptl_crystal_F_000 514.00
_exptl_crystal_size_max 0.200
_exptl_crystal_size_mid 0.200
_exptl_crystal_size_min 0.100
_refine_diff_density_max 2.94
_refine_diff_density_min -1.54
_refine_ls_extinction_method none
_refine_ls_goodness_of_fit_ref 1.139
_refine_ls_hydrogen_treatment constr
_refine_ls_number_parameters 215
_refine_ls_number_reflns 4238
_refine_ls_number_restraints 0
_refine_ls_R_factor_all 0.0476
_refine_ls_R_factor_gt 0.0400
_refine_ls_shift/su_max 0.000
_refine_ls_structure_factor_coef Fsqd
_refine_ls_weighting_details 'w = 1/[\s^2^(Fo^2^)+(0.0592P)^2^+0.8337P] where P=(Fo^2^+2Fc^2^)/3'
_refine_ls_weighting_scheme calc
_refine_ls_wR_factor_gt 0.0993
_refine_ls_wR_factor_ref 0.1181
_reflns_number_gt 3648
_reflns_number_total 4238
_reflns_threshold_expression F^2^>2.0\s(F^2^)
_cod_data_source_file om6b00614_si_002.cif
_cod_data_source_block PtBr2-PhCl
_cod_original_cell_volume 933.58(5)
_cod_database_code 4088986

loop_
_symmetry_equiv_pos_site_id
_space_group_symop_operation_xyz
1 +X,+Y,+Z
2 -X,-Y,-Z

loop_
_atom_site_label
_atom_site_type_symbol
_atom_site_fract_x
_atom_site_fract_y
_atom_site_fract_z
_atom_site_U_iso_or_equiv
_atom_site_adp_type
_atom_site_occupancy
_atom_site_site_symmetry_multiplicity
_atom_site_calc_flag
_atom_site_refinement_flags
Pt1 Pt 0.0 0.0 1.0 0.03951(12) Uani 1 1 d .
Br1 Br -0.07678(10) -0.16615(7) 0.79953(6) 0.0651(2) Uani 1 2 d .
As1 As 0.12396(6) 0.15465(5) 0.87784(5) 0.03968(15) Uani 1 2 d .
Cl1 Cl 0.3706(9) 0.5621(9) 0.7095(8) 0.0667(18) Uiso 0.25 2 d .
Cl2 Cl 0.245(3) 0.358(2) 0.502(2) 0.192(8) Uiso 0.25 2 d .
C1 C 0.0133(7) 0.2040(6) 0.7379(5) 0.0473(13) Uani 1 2 d .
C2 C -0.0652(8) 0.1209(8) 0.6295(6) 0.0574(15) Uani 1 2 d .
C3 C -0.1345(9) 0.1786(10) 0.5368(7) 0.073(2) Uani 1 2 d .
C4 C -0.1249(10) 0.3194(10) 0.5599(8) 0.083(2) Uani 1 2 d .
C5 C -0.0484(10) 0.4061(9) 0.6694(8) 0.075(2) Uani 1 2 d .
C6 C 0.0245(7) 0.3510(7) 0.7609(6) 0.0528(15) Uani 1 2 d .
C7 C 0.1225(8) 0.4299(6) 0.8768(6) 0.0529(15) Uani 1 2 d .
C8 C 0.1561(10) 0.5757(7) 0.9166(8) 0.074(2) Uani 1 2 d .
C9 C 0.2539(12) 0.6367(8) 1.0225(9) 0.083(3) Uani 1 2 d .
C10 C 0.3248(11) 0.5570(8) 1.0901(8) 0.080(2) Uani 1 2 d .
C11 C 0.2931(9) 0.4111(7) 1.0560(6) 0.0650(18) Uani 1 2 d .
C12 C 0.1928(7) 0.3503(6) 0.9488(6) 0.0481(13) Uani 1 2 d .
C13 C 0.2958(7) 0.0910(6) 0.8093(5) 0.0456(12) Uani 1 2 d .
C14 C 0.3544(10) -0.0101(9) 0.8556(8) 0.079(2) Uani 1 2 d .
C15 C 0.4824(12) -0.0513(11) 0.8086(11) 0.102(3) Uani 1 2 d .
C16 C 0.5499(10) 0.0068(9) 0.7187(9) 0.088(3) Uani 1 2 d .
C17 C 0.4916(10) 0.1100(9) 0.6735(8) 0.083(3) Uani 1 2 d .
C18 C 0.3648(8) 0.1532(7) 0.7177(7) 0.0613(16) Uani 1 2 d .
C19 C 0.372(3) 0.522(2) 0.653(2) 0.092(6) Uiso 0.5 2 d .
C20 C 0.4008(16) 0.4084(13) 0.4528(13) 0.115(4) Uiso 1 2 d .
C21 C 0.537(3) 0.607(2) 0.626(2) 0.094(6) Uiso 0.5 2 d .
C22 C 0.349(4) 0.441(3) 0.553(3) 0.135(9) Uiso 0.5 2 d .
C23 C 0.462(2) 0.538(2) 0.5921(18) 0.082(5) Uiso 0.5 2 d .
H2 H -0.07288 0.02482 0.61689 0.0688 Uiso 1 2 calc R
H3 H -0.1857 0.12237 0.4614 0.0879 Uiso 1 2 calc R
H4 H -0.17193 0.35832 0.49935 0.0993 Uiso 1 2 calc R
H5 H -0.04538 0.50165 0.68208 0.0897 Uiso 1 2 calc R
H8 H 0.11107 0.63078 0.87011 0.0885 Uiso 1 2 calc R
H9 H 0.27315 0.73308 1.04953 0.0996 Uiso 1 2 calc R
H10 H 0.39528 0.60082 1.15993 0.0963 Uiso 1 2 calc R
H11 H 0.33801 0.35724 1.10398 0.0780 Uiso 1 2 calc R
H14 H 0.30954 -0.05105 0.91765 0.0952 Uiso 1 2 calc R
H15 H 0.52189 -0.1202 0.83998 0.1228 Uiso 1 2 calc R
H16 H 0.63433 -0.02229 0.6878 0.1055 Uiso 1 2 calc R
H17 H 0.53811 0.15111 0.61233 0.0996 Uiso 1 2 calc R
H18 H 0.32641 0.22277 0.68663 0.0735 Uiso 1 2 calc R

loop_
_atom_site_aniso_label
_atom_site_aniso_U_11
_atom_site_aniso_U_22
_atom_site_aniso_U_33
_atom_site_aniso_U_12
_atom_site_aniso_U_13
_atom_site_aniso_U_23
Pt1 0.0468(2) 0.03379(17) 0.04092(17) 0.00784(12) 0.00742(11) 0.01407(12)
Br1 0.0940(6) 0.0465(3) 0.0505(3) 0.0034(3) 0.0044(3) 0.0107(3)
As1 0.0435(3) 0.0361(3) 0.0430(3) 0.0079(2) 0.0078(2) 0.0160(2)
C1 0.043(3) 0.054(3) 0.053(3) 0.011(3) 0.013(2) 0.026(3)
C2 0.058(4) 0.067(4) 0.049(3) 0.012(3) 0.008(3) 0.018(3)
C3 0.063(5) 0.095(6) 0.066(4) 0.012(4) -0.000(3) 0.032(4)
C4 0.082(6) 0.104(7) 0.082(5) 0.037(5) 0.008(4) 0.052(5)
C5 0.080(6) 0.082(5) 0.079(5) 0.033(4) 0.014(4) 0.040(4)
C6 0.053(4) 0.056(3) 0.064(4) 0.023(3) 0.021(3) 0.033(3)
C7 0.069(4) 0.041(3) 0.060(3) 0.018(3) 0.030(3) 0.022(3)
C8 0.099(6) 0.046(3) 0.093(6) 0.025(4) 0.036(5) 0.035(4)
C9 0.120(8) 0.041(3) 0.090(6) 0.012(4) 0.031(5) 0.012(4)
C10 0.100(7) 0.054(4) 0.073(5) -0.012(4) 0.020(4) -0.003(4)
C11 0.079(5) 0.056(4) 0.059(4) 0.010(3) 0.004(3) 0.012(3)
C12 0.047(3) 0.037(3) 0.062(3) 0.002(2) 0.017(3) 0.016(3)
C13 0.042(3) 0.047(3) 0.048(3) 0.011(2) 0.008(2) 0.008(2)
C14 0.080(6) 0.087(6) 0.090(5) 0.036(5) 0.029(4) 0.038(5)
C15 0.095(7) 0.105(7) 0.133(8) 0.064(6) 0.034(6) 0.039(7)
C16 0.071(6) 0.082(6) 0.112(7) 0.029(5) 0.027(5) 0.003(5)
C17 0.075(6) 0.082(5) 0.089(6) 0.004(4) 0.041(4) 0.007(5)
C18 0.061(4) 0.059(4) 0.070(4) 0.014(3) 0.021(3) 0.023(3)

loop_
_atom_type_symbol
_atom_type_description
_atom_type_scat_dispersion_real
_atom_type_scat_dispersion_imag
_atom_type_scat_source
H H 0.0000 0.0000
;
International Tables for Crystallography
(Vol. C, Table 6.1.1.4)
;
As As 0.0499 2.0058
;
International Tables for Crystallography
(Vol. C, Tables 4.2.6.8 and 6.1.1.4)
;
Br Br -0.2901 2.4595
;
International Tables for Crystallography
(Vol. C, Tables 4.2.6.8 and 6.1.1.4)
;
Pt Pt -1.7033 8.3905
;
International Tables for Crystallography
(Vol. C, Tables 4.2.6.8 and 6.1.1.4)
;
C C 0.0033 0.0016
;
International Tables for Crystallography
(Vol. C, Tables 4.2.6.8 and 6.1.1.4)
;
Cl Cl 0.1484 0.1585
;
International Tables for Crystallography
(Vol. C, Tables 4.2.6.8 and 6.1.1.4)
;

loop_
_geom_angle_atom_site_label_1
_geom_angle_atom_site_label_2
_geom_angle_atom_site_label_3
_geom_angle
_geom_angle_publ_flag
_geom_angle_site_symmetry_1
_geom_angle_site_symmetry_3
Br1 Pt1 Br1 180.00(4) yes . 2_557
Br1 Pt1 As1 86.48(2) yes . .
Br1 Pt1 As1 93.52(2) yes . 2_557
Br1 Pt1 As1 93.52(2) yes 2_557 .
Br1 Pt1 As1 86.48(2) yes 2_557 2_557
As1 Pt1 As1 180.00(2) yes . 2_557
Pt1 As1 C1 120.75(18) yes . .
Pt1 As1 C12 121.3(2) yes . .
Pt1 As1 C13 112.11(19) yes . .
C1 As1 C12 88.7(3) yes . .
C1 As1 C13 105.4(3) yes . .
C12 As1 C13 105.4(2) yes . .
C21 Cl1 C22 70.7(13) yes . .
C21 Cl1 C23 28.5(9) yes . .
C22 Cl1 C23 42.1(13) yes . .
C19 Cl2 C20 73.8(11) yes . .
C19 Cl2 C22 23.7(19) yes . .
C20 Cl2 C22 50(2) yes . .
As1 C1 C2 129.6(5) yes . .
As1 C1 C6 109.5(4) yes . .
C2 C1 C6 120.9(6) yes . .
C1 C2 C3 120.7(7) yes . .
C2 C3 C4 118.2(7) yes . .
C3 C4 C5 122.6(9) yes . .
C4 C5 C6 119.9(8) yes . .
C1 C6 C5 117.7(6) yes . .
C1 C6 C7 115.4(6) yes . .
C5 C6 C7 126.7(6) yes . .
C6 C7 C8 125.9(7) yes . .
C6 C7 C12 115.8(5) yes . .
C8 C7 C12 118.3(6) yes . .
C7 C8 C9 120.3(8) yes . .
C8 C9 C10 120.5(7) yes . .
C9 C10 C11 121.4(7) yes . .
C10 C11 C12 117.5(7) yes . .
As1 C12 C7 110.2(4) yes . .
As1 C12 C11 127.9(5) yes . .
C7 C12 C11 121.9(5) yes . .
As1 C13 C14 119.9(5) yes . .
As1 C13 C18 120.0(5) yes . .
C14 C13 C18 120.0(7) yes . .
C13 C14 C15 119.3(9) yes . .
C14 C15 C16 121.5(10) yes . .
C15 C16 C17 119.0(9) yes . .
C16 C17 C18 121.1(9) yes . .
C13 C18 C17 119.1(7) yes . .
Cl2 C19 C21 118.3(16) yes . .
Cl2 C19 C22 23.1(19) yes . .
Cl2 C19 C23 89.2(17) yes . .
C21 C19 C22 95(2) yes . .
C21 C19 C23 29.1(13) yes . .
C22 C19 C23 66(2) yes . .
Cl2 C20 C21 143.3(16) yes . 2_666
Cl2 C20 C22 46.8(17) yes . .
Cl2 C20 C23 92.1(13) yes . .
Cl2 C20 C23 176.4(17) yes . 2_666
C21 C20 C22 170(2) yes 2_666 .
C21 C20 C23 124.5(16) yes 2_666 .
C21 C20 C23 38.1(14) yes 2_666 2_666
C22 C20 C23 45.4(16) yes . .
C22 C20 C23 131.9(18) yes . 2_666
C23 C20 C23 86.4(12) yes . 2_666
Cl1 C21 C19 20.9(9) yes . .
Cl1 C21 C20 151.9(17) yes . 2_666
Cl1 C21 C23 58.0(19) yes . .
C19 C21 C20 131.1(19) yes . 2_666
C19 C21 C23 37.1(19) yes . .
C20 C21 C23 94(2) yes 2_666 .
Cl1 C22 Cl2 129(3) yes . .
Cl1 C22 C19 4.0(13) yes . .
Cl1 C22 C20 147(2) yes . .
Cl1 C22 C23 57.0(15) yes . .
Cl2 C22 C19 133(4) yes . .
Cl2 C22 C20 83(2) yes . .
Cl2 C22 C23 171(4) yes . .
C19 C22 C20 143(3) yes . .
C19 C22 C23 53.1(19) yes . .
C20 C22 C23 90(3) yes . .
Cl1 C23 C19 20.3(12) yes . .
Cl1 C23 C20 125.0(14) yes . .
Cl1 C23 C20 141.4(14) yes . 2_666
Cl1 C23 C21 94(2) yes . .
Cl1 C23 C22 81(2) yes . .
C19 C23 C20 104.7(17) yes . .
C19 C23 C20 161.7(19) yes . 2_666
C19 C23 C21 114(3) yes . .
C19 C23 C22 61(2) yes . .
C20 C23 C20 93.6(12) yes . 2_666
C20 C23 C21 141(3) yes . .
C20 C23 C22 44.2(17) yes . .
C20 C23 C21 47.9(19) yes 2_666 .
C20 C23 C22 138(2) yes 2_666 .
C21 C23 C22 174(3) yes . .
C1 C2 H2 119.670 no . .
C3 C2 H2 119.670 no . .
C2 C3 H3 120.906 no . .
C4 C3 H3 120.917 no . .
C3 C4 H4 118.687 no . .
C5 C4 H4 118.688 no . .
C4 C5 H5 120.030 no . .
C6 C5 H5 120.038 no . .
C7 C8 H8 119.831 no . .
C9 C8 H8 119.828 no . .
C8 C9 H9 119.734 no . .
C10 C9 H9 119.730 no . .
C9 C10 H10 119.321 no . .
C11 C10 H10 119.326 no . .
C10 C11 H11 121.228 no . .
C12 C11 H11 121.233 no . .
C13 C14 H14 120.336 no . .
C15 C14 H14 120.333 no . .
C14 C15 H15 119.267 no . .
C16 C15 H15 119.262 no . .
C15 C16 H16 120.512 no . .
C17 C16 H16 120.505 no . .
C16 C17 H17 119.444 no . .
C18 C17 H17 119.443 no . .
C13 C18 H18 120.464 no . .
C17 C18 H18 120.457 no . .

loop_
_geom_bond_atom_site_label_1
_geom_bond_atom_site_label_2
_geom_bond_distance
_geom_bond_publ_flag
_geom_bond_site_symmetry_2
Pt1 Br1 2.4275(6) yes .
Pt1 Br1 2.4275(6) yes 2_557
Pt1 As1 2.3987(6) yes .
Pt1 As1 2.3987(6) yes 2_557
As1 C1 1.929(6) yes .
As1 C12 1.925(5) yes .
As1 C13 1.933(6) yes .
Cl1 C21 1.85(3) yes .
Cl1 C22 1.85(3) yes .
Cl1 C23 1.57(2) yes .
Cl2 C19 2.16(3) yes .
Cl2 C20 1.59(3) yes .
Cl2 C22 1.17(4) yes .
C1 C2 1.360(8) yes .
C1 C6 1.421(9) yes .
C2 C3 1.400(12) yes .
C3 C4 1.362(14) yes .
C4 C5 1.375(11) yes .
C5 C6 1.390(12) yes .
C6 C7 1.474(8) yes .
C7 C8 1.405(9) yes .
C7 C12 1.400(10) yes .
C8 C9 1.358(12) yes .
C9 C10 1.375(13) yes .
C10 C11 1.401(10) yes .
C11 C12 1.379(9) yes .
C13 C14 1.370(12) yes .
C13 C18 1.393(10) yes .
C14 C15 1.399(15) yes .
C15 C16 1.352(16) yes .
C16 C17 1.381(14) yes .
C17 C18 1.386(12) yes .
C19 C21 1.66(3) yes .
C19 C22 1.19(4) yes .
C19 C23 1.10(3) yes .
C20 C21 1.06(3) yes 2_666
C20 C22 1.23(4) yes .
C20 C23 1.76(2) yes .
C20 C23 1.43(3) yes 2_666
C21 C23 0.88(3) yes .
C22 C23 1.26(4) yes .
C2 H2 0.930 no .
C3 H3 0.930 no .
C4 H4 0.930 no .
C5 H5 0.930 no .
C8 H8 0.930 no .
C9 H9 0.930 no .
C10 H10 0.930 no .
C11 H11 0.930 no .
C14 H14 0.930 no .
C15 H15 0.930 no .
C16 H16 0.930 no .
C17 H17 0.930 no .
C18 H18 0.930 no .

loop_
_geom_contact_atom_site_label_1
_geom_contact_atom_site_label_2
_geom_contact_distance
_geom_contact_publ_flag
_geom_contact_site_symmetry_2
Br1 C11 3.528(8) no 2_557
Cl2 C20 3.56(3) no 2_666
C1 C4 2.737(12) no .
C1 C18 3.334(10) no .
C2 C5 2.766(12) no .
C3 C6 2.804(9) no .
C5 C8 3.129(10) no .
C7 C10 2.766(10) no .
C8 C11 2.795(12) no .
C9 C12 2.755(9) no .
C12 C18 3.516(10) no .
C13 C16 2.777(12) no .
C14 C17 2.752(13) no .
C15 C18 2.752(14) no .
C19 C21 3.28(3) no 2_666
C19 C22 3.52(4) no 2_666
C19 C23 3.16(3) no 2_666
C21 C21 3.07(3) no 2_666
C22 C22 3.18(5) no 2_666
Br1 Cl2 3.52(2) no 2_556
Cl1 C7 3.248(11) no .
Cl1 C8 3.076(13) no .
Cl1 C9 3.597(13) no .
Cl2 Br1 3.52(2) no 2_556
Cl2 C4 3.43(3) no .
Cl2 C5 3.38(3) no .
Cl2 C6 3.56(3) no .
Cl2 C18 3.58(3) no .
C4 Cl2 3.43(3) no .
C5 Cl2 3.38(3) no .
C6 Cl2 3.56(3) no .
C6 C9 3.577(13) no 2_567
C7 Cl1 3.248(11) no .
C7 C8 3.501(12) no 2_567
C7 C19 3.57(3) no .
C8 Cl1 3.076(13) no .
C8 C7 3.501(12) no 2_567
C8 C19 3.59(3) no .
C9 Cl1 3.597(13) no .
C9 C6 3.577(13) no 2_567
C18 Cl2 3.58(3) no .
C19 C7 3.57(3) no .
C19 C8 3.59(3) no .
Pt1 H14 3.1102 no .
Pt1 H14 3.1102 no 2_557
Br1 H2 2.9766 no .
Br1 H11 3.1426 no 2_557
Br1 H14 3.5414 no .
As1 H2 3.1247 no .
As1 H11 3.1281 no .
As1 H14 2.9376 no .
As1 H18 2.9616 no .
C1 H3 3.2372 no .
C1 H5 3.2534 no .
C1 H18 2.9188 no .
C2 H4 3.2093 no .
C2 H18 3.4904 no .
C3 H5 3.2314 no .
C4 H2 3.2095 no .
C5 H3 3.2387 no .
C5 H8 2.8831 no .
C6 H2 3.2576 no .
C6 H4 3.2259 no .
C6 H8 2.7596 no .
C6 H18 3.3131 no .
C7 H5 2.7647 no .
C7 H9 3.2365 no .
C7 H11 3.2706 no .
C7 H18 3.4987 no .
C8 H5 2.8871 no .
C8 H10 3.2045 no .
C9 H11 3.2605 no .
C10 H8 3.2105 no .
C11 H9 3.2549 no .
C12 H8 3.2508 no .
C12 H10 3.2177 no .
C12 H18 3.2872 no .
C13 H15 3.2246 no .
C13 H17 3.2341 no .
C14 H16 3.2412 no .
C14 H18 3.2329 no .
C15 H17 3.1916 no .
C16 H14 3.2334 no .
C16 H18 3.2473 no .
C17 H15 3.1947 no .
C18 H14 3.2353 no .
C18 H16 3.2483 no .
H2 H3 2.3380 no .
H3 H4 2.2865 no .
H4 H5 2.2870 no .
H5 H8 2.3838 no .
H8 H9 2.2816 no .
H9 H10 2.2920 no .
H10 H11 2.3393 no .
H14 H15 2.3236 no .
H15 H16 2.2789 no .
H16 H17 2.3101 no .
H17 H18 2.3145 no .
Br1 H5 3.3822 no 1_545
Br1 H8 3.0228 no 1_545
Br1 H16 3.4370 no 1_455
Cl1 H4 3.0718 no 2_566
Cl1 H8 3.1288 no .
Cl1 H10 3.2690 no 2_667
Cl1 H11 3.0743 no 2_667
Cl1 H15 3.2187 no 1_565
Cl1 H18 3.2905 no .
Cl2 H4 3.0160 no 2_566
Cl2 H5 3.2422 no 2_566
Cl2 H18 2.7184 no .
C2 H2 3.2323 no 2_556
C2 H16 3.0189 no 1_455
C3 H2 3.3118 no 2_556
C3 H16 3.3679 no 1_455
C3 H17 3.1236 no 1_455
C4 H17 3.3640 no 1_455
C6 H9 3.5922 no 2_567
C9 H14 3.4702 no 1_565
C12 H8 3.5151 no 2_567
C13 H3 3.2352 no 2_556
C14 H3 3.5150 no 2_556
C14 H15 3.3131 no 2_657
C15 H9 3.5305 no 2_667
C15 H14 3.2521 no 2_657
C16 H3 3.5873 no 2_556
C16 H9 3.3136 no 2_667
C16 H17 3.5783 no 2_656
C17 H3 3.3165 no 2_556
C17 H9 3.4551 no 2_667
C17 H10 3.0482 no 2_667
C17 H17 3.5943 no 2_656
C18 H3 3.1356 no 2_556
C18 H10 2.9880 no 2_667
C19 H4 2.8985 no 2_566
C19 H10 3.3376 no 2_667
C19 H11 3.4349 no 2_667
C19 H18 3.0289 no .
C20 H4 3.3747 no 2_566
C20 H18 3.4320 no .
C21 H4 3.5731 no 2_566
C21 H10 3.4562 no 2_667
C21 H11 2.9608 no 2_667
C21 H15 3.2421 no 1_565
C21 H16 3.5587 no 1_565
C22 H4 2.8765 no 2_566
C22 H18 2.8083 no .
C23 H4 3.1395 no 2_566
C23 H10 3.4857 no 2_667
C23 H11 3.4905 no 2_667
C23 H18 3.5243 no .
H2 C2 3.2323 no 2_556
H2 C3 3.3118 no 2_556
H2 H2 2.9379 no 2_556
H2 H3 3.0707 no 2_556
H2 H16 2.8091 no 1_455
H3 C13 3.2352 no 2_556
H3 C14 3.5150 no 2_556
H3 C16 3.5873 no 2_556
H3 C17 3.3165 no 2_556
H3 C18 3.1356 no 2_556
H3 H2 3.0707 no 2_556
H3 H16 3.4370 no 1_455
H3 H17 3.1217 no 1_455
H3 H18 3.4722 no 2_556
H4 Cl1 3.0718 no 2_566
H4 Cl2 3.0160 no 2_566
H4 C19 2.8985 no 2_566
H4 C20 3.3747 no 2_566
H4 C21 3.5731 no 2_566
H4 C22 2.8765 no 2_566
H4 C23 3.1395 no 2_566
H4 H5 3.2134 no 2_566
H4 H17 3.4948 no 1_455
H5 Br1 3.3822 no 1_565
H5 Cl2 3.2422 no 2_566
H5 H4 3.2134 no 2_566
H8 Br1 3.0228 no 1_565
H8 Cl1 3.1288 no .
H8 C12 3.5151 no 2_567
H8 H14 3.2834 no 1_565
H9 C6 3.5922 no 2_567
H9 C15 3.5305 no 2_667
H9 C16 3.3136 no 2_667
H9 C17 3.4551 no 2_667
H9 H14 2.7760 no 1_565
H9 H16 3.5648 no 2_667
H10 Cl1 3.2690 no 2_667
H10 C17 3.0482 no 2_667
H10 C18 2.9880 no 2_667
H10 C19 3.3376 no 2_667
H10 C21 3.4562 no 2_667
H10 C23 3.4857 no 2_667
H10 H17 3.0730 no 2_667
H10 H18 2.9785 no 2_667
H11 Cl1 3.0743 no 2_667
H11 C19 3.4349 no 2_667
H11 C21 2.9608 no 2_667
H11 C23 3.4905 no 2_667
H11 H15 3.0006 no 2_657
H14 C9 3.4702 no 1_545
H14 C15 3.2521 no 2_657
H14 H8 3.2834 no 1_545
H14 H9 2.7760 no 1_545
H14 H15 2.9704 no 2_657
H15 Cl1 3.2187 no 1_545
H15 C14 3.3131 no 2_657
H15 C21 3.2421 no 1_545
H15 H11 3.0006 no 2_657
H15 H14 2.9704 no 2_657
H16 Br1 3.4370 no 1_655
H16 C2 3.0189 no 1_655
H16 C3 3.3679 no 1_655
H16 C21 3.5587 no 1_545
H16 H2 2.8091 no 1_655
H16 H3 3.4370 no 1_655
H16 H9 3.5648 no 2_667
H16 H17 3.3838 no 2_656
H17 C3 3.1236 no 1_655
H17 C4 3.3640 no 1_655
H17 C16 3.5783 no 2_656
H17 C17 3.5943 no 2_656
H17 H3 3.1217 no 1_655
H17 H4 3.4948 no 1_655
H17 H10 3.0730 no 2_667
H17 H16 3.3838 no 2_656
H17 H17 3.4137 no 2_656
H18 Cl1 3.2905 no .
H18 Cl2 2.7184 no .
H18 C19 3.0289 no .
H18 C20 3.4320 no .
H18 C22 2.8083 no .
H18 C23 3.5243 no .
H18 H3 3.4722 no 2_556
H18 H10 2.9785 no 2_667

loop_
_geom_torsion_atom_site_label_1
_geom_torsion_atom_site_label_2
_geom_torsion_atom_site_label_3
_geom_torsion_atom_site_label_4
_geom_torsion
_geom_torsion_publ_flag
_geom_torsion_site_symmetry_1
_geom_torsion_site_symmetry_3
_geom_torsion_site_symmetry_4
Pt1 As1 C1 C2 -59.8(6) no . . .
Pt1 As1 C1 C6 120.9(3) no . . .
Pt1 As1 C12 C7 -120.2(3) no . . .
Pt1 As1 C12 C11 58.3(6) no . . .
Pt1 As1 C13 C14 -14.9(4) no . . .
Pt1 As1 C13 C18 168.4(3) no . . .
C1 As1 C12 C7 5.6(4) no . . .
C1 As1 C12 C11 -175.9(5) no . . .
C12 As1 C1 C2 174.0(5) no . . .
C12 As1 C1 C6 -5.3(4) no . . .
C1 As1 C13 C14 -148.1(3) no . . .
C1 As1 C13 C18 35.3(4) no . . .
C13 As1 C1 C2 68.4(5) no . . .
C13 As1 C1 C6 -110.9(4) no . . .
C12 As1 C13 C14 118.9(4) no . . .
C12 As1 C13 C18 -57.7(4) no . . .
C13 As1 C12 C7 111.2(4) no . . .
C13 As1 C12 C11 -70.3(5) no . . .
C21 Cl1 C22 Cl2 -172(4) no . . .
C21 Cl1 C22 C20 -3(5) no . . .
C21 Cl1 C22 C23 -0.3(12) no . . .
C22 Cl1 C21 C19 -1.5(14) no . . .
C22 Cl1 C21 C20 1(4) no . . 2_666
C22 Cl1 C21 C23 0.4(17) no . . .
C21 Cl1 C23 C19 177(3) no . . .
C21 Cl1 C23 C20 -179(4) no . . .
C21 Cl1 C23 C20 -0(2) no . . 2_666
C21 Cl1 C23 C21 0.0(17) no . . .
C21 Cl1 C23 C22 179(3) no . . .
C23 Cl1 C21 C19 -2(2) no . . .
C23 Cl1 C21 C20 0(4) no . . 2_666
C23 Cl1 C21 C23 0.0(18) no . . .
C22 Cl1 C23 C19 -2(2) no . . .
C22 Cl1 C23 C20 1.3(18) no . . .
C22 Cl1 C23 C20 -180(4) no . . 2_666
C22 Cl1 C23 C21 -179(3) no . . .
C22 Cl1 C23 C22 0.0(17) no . . .
C23 Cl1 C22 Cl2 -172(5) no . . .
C23 Cl1 C22 C20 -3(4) no . . .
C23 Cl1 C22 C23 0.0(13) no . . .
C19 Cl2 C20 C21 -178(3) no . . 2_666
C19 Cl2 C20 C22 2.4(9) no . . .
C19 Cl2 C20 C23 -2.1(9) no . . .
C20 Cl2 C19 C21 4.9(18) no . . .
C20 Cl2 C19 C22 -4.6(17) no . . .
C20 Cl2 C19 C23 3.3(15) no . . .
C19 Cl2 C22 Cl1 -0(2) no . . .
C19 Cl2 C22 C19 0.0(17) no . . .
C19 Cl2 C22 C20 -174(6) no . . .
C22 Cl2 C19 C21 9(5) no . . .
C22 Cl2 C19 C22 0(5) no . . .
C22 Cl2 C19 C23 8(5) no . . .
C20 Cl2 C22 Cl1 174(5) no . . .
C20 Cl2 C22 C19 174(6) no . . .
C20 Cl2 C22 C20 0.0(7) no . . .
C22 Cl2 C20 C21 179(4) no . . 2_666
C22 Cl2 C20 C22 0(2) no . . .
C22 Cl2 C20 C23 -4(3) no . . .
As1 C1 C2 C3 -178.0(4) no . . .
As1 C1 C6 C5 179.8(4) no . . .
As1 C1 C6 C7 4.0(7) no . . .
C2 C1 C6 C5 0.4(9) no . . .
C2 C1 C6 C7 -175.4(5) no . . .
C6 C1 C2 C3 1.3(10) no . . .
C1 C2 C3 C4 -2.0(11) no . . .
C2 C3 C4 C5 0.9(13) no . . .
C3 C4 C5 C6 0.7(13) no . . .
C4 C5 C6 C1 -1.4(11) no . . .
C4 C5 C6 C7 173.8(7) no . . .
C1 C6 C7 C8 177.2(6) no . . .
C1 C6 C7 C12 0.4(9) no . . .
C5 C6 C7 C8 1.8(12) no . . .
C5 C6 C7 C12 -175.0(7) no . . .
C6 C7 C8 C9 -176.9(7) no . . .
C6 C7 C12 As1 -4.6(8) no . . .
C6 C7 C12 C11 176.8(5) no . . .
C8 C7 C12 As1 178.4(6) no . . .
C8 C7 C12 C11 -0.3(10) no . . .
C12 C7 C8 C9 -0.2(11) no . . .
C7 C8 C9 C10 1.9(14) no . . .
C8 C9 C10 C11 -3.2(15) no . . .
C9 C10 C11 C12 2.7(13) no . . .
C10 C11 C12 As1 -179.3(6) no . . .
C10 C11 C12 C7 -1.0(11) no . . .
As1 C13 C14 C15 -177.5(4) no . . .
As1 C13 C18 C17 177.4(3) no . . .
C14 C13 C18 C17 0.8(8) no . . .
C18 C13 C14 C15 -0.9(9) no . . .
C13 C14 C15 C16 0.2(12) no . . .
C14 C15 C16 C17 0.6(12) no . . .
C15 C16 C17 C18 -0.7(12) no . . .
C16 C17 C18 C13 0.0(10) no . . .
Cl2 C19 C21 Cl1 174(4) no . . .
Cl2 C19 C21 C20 -5(4) no . . 2_666
Cl2 C19 C21 C23 -3(2) no . . .
Cl2 C19 C22 Cl2 0.0(18) no . . .
Cl2 C19 C22 C20 170(10) no . . .
Cl2 C19 C22 C23 171(5) no . . .
Cl2 C19 C23 Cl1 174(4) no . . .
Cl2 C19 C23 C20 -3.0(17) no . . .
Cl2 C19 C23 C21 177(2) no . . .
Cl2 C19 C23 C22 -3.4(9) no . . .
C21 C19 C22 Cl2 -172(4) no . . .
C21 C19 C22 C20 -1(6) no . . .
C21 C19 C22 C23 -0.2(13) no . . .
C22 C19 C21 Cl1 178(4) no . . .
C22 C19 C21 C20 -1(4) no . . 2_666
C22 C19 C21 C23 0(2) no . . .
C21 C19 C23 Cl1 -3(6) no . . .
C21 C19 C23 C20 180(4) no . . .
C21 C19 C23 C21 0.0(18) no . . .
C21 C19 C23 C22 180(3) no . . .
C23 C19 C21 Cl1 177(5) no . . .
C23 C19 C21 C20 -1(3) no . . 2_666
C23 C19 C21 C23 0(3) no . . .
C22 C19 C23 Cl1 177(5) no . . .
C22 C19 C23 C20 0(2) no . . .
C22 C19 C23 C21 -180(3) no . . .
C22 C19 C23 C22 -0(2) no . . .
C23 C19 C22 Cl2 -171(5) no . . .
C23 C19 C22 C20 -1(5) no . . .
C23 C19 C22 C23 0.0(13) no . . .
Cl2 C20 C21 Cl1 175(3) no . 2_666 2_666
Cl2 C20 C21 C19 174(2) no . 2_666 2_666
Cl2 C20 C21 C23 175(3) no . 2_666 2_666
Cl2 C20 C22 Cl1 -171(7) no . . .
Cl2 C20 C22 Cl2 0.0(14) no . . .
Cl2 C20 C22 C19 -173(7) no . . .
Cl2 C20 C22 C23 -174(4) no . . .
Cl2 C20 C23 Cl1 3(2) no . . .
Cl2 C20 C23 C19 4.1(19) no . . .
Cl2 C20 C23 C20 -176.7(15) no . . 2_666
Cl2 C20 C23 C21 -176(3) no . . .
Cl2 C20 C23 C22 4.6(13) no . . .
C21 C20 C23 Cl1 180(2) no 2_666 . .
C21 C20 C23 C19 -179(2) no 2_666 . .
C21 C20 C23 C20 0(3) no 2_666 . 2_666
C21 C20 C23 C21 1(5) no 2_666 . .
C21 C20 C23 C22 -178(2) no 2_666 . .
C23 C20 C21 Cl1 -1(6) no . 2_666 2_666
C23 C20 C21 C19 -1(4) no . 2_666 2_666
C23 C20 C21 C23 -1(3) no . 2_666 2_666
C21 C20 C23 Cl1 -0(3) no 2_666 2_666 2_666
C21 C20 C23 C20 -179(3) no 2_666 2_666 2_666
C21 C20 C23 C21 0(2) no 2_666 2_666 2_666
C21 C20 C23 C22 179(4) no 2_666 2_666 2_666
C23 C20 C21 Cl1 0(3) no 2_666 2_666 2_666
C23 C20 C21 C19 -0.8(18) no 2_666 2_666 2_666
C23 C20 C21 C23 0.0(15) no 2_666 2_666 2_666
C22 C20 C23 Cl1 -2(3) no . . .
C22 C20 C23 C19 -1(3) no . . .
C22 C20 C23 C20 179(3) no . . 2_666
C22 C20 C23 C21 179(5) no . . .
C22 C20 C23 C22 0(2) no . . .
C23 C20 C22 Cl1 2(4) no . . .
C23 C20 C22 Cl2 174(4) no . . .
C23 C20 C22 C19 1(4) no . . .
C23 C20 C22 C23 -0.0(11) no . . .
C22 C20 C23 Cl1 178(3) no . 2_666 2_666
C22 C20 C23 C20 -1(3) no . 2_666 2_666
C22 C20 C23 C21 178(3) no . 2_666 2_666
C22 C20 C23 C22 -3(5) no . 2_666 2_666
C23 C20 C22 Cl1 4(7) no 2_666 . .
C23 C20 C22 Cl2 175(2) no 2_666 . .
C23 C20 C22 C19 2(7) no 2_666 . .
C23 C20 C22 C23 2(4) no 2_666 . .
C23 C20 C23 Cl1 179(3) no . 2_666 2_666
C23 C20 C23 C20 0.0(12) no . 2_666 2_666
C23 C20 C23 C21 179.4(18) no . 2_666 2_666
C23 C20 C23 C22 -1(3) no . 2_666 2_666
C23 C20 C23 Cl1 179.4(19) no 2_666 . .
C23 C20 C23 C19 -179.2(18) no 2_666 . .
C23 C20 C23 C20 0.0(15) no 2_666 . 2_666
C23 C20 C23 C21 1(4) no 2_666 . .
C23 C20 C23 C22 -178.7(16) no 2_666 . .
Cl1 C21 C23 Cl1 0.0(3) no . . .
Cl1 C21 C23 C19 -1.1(13) no . . .
Cl1 C21 C23 C20 179(5) no . . .
Cl1 C21 C23 C20 179.9(17) no . . 2_666
C19 C21 C23 Cl1 1.1(19) no . . .
C19 C21 C23 C19 0.0(15) no . . .
C19 C21 C23 C20 -180(6) no . . .
C19 C21 C23 C20 -179(3) no . . 2_666
C20 C21 C23 Cl1 -179.9(18) no 2_666 . .
C20 C21 C23 C19 179(2) no 2_666 . .
C20 C21 C23 C20 -1(5) no 2_666 . .
C20 C21 C23 C20 0.0(8) no 2_666 . 2_666
Cl1 C22 C23 Cl1 0.0(4) no . . .
Cl1 C22 C23 C19 1.0(8) no . . .
Cl1 C22 C23 C20 -178(2) no . . .
Cl1 C22 C23 C20 180(4) no . . 2_666
C19 C22 C23 Cl1 -1.0(17) no . . .
C19 C22 C23 C19 0.0(16) no . . .
C19 C22 C23 C20 -179(3) no . . .
C19 C22 C23 C20 179(4) no . . 2_666
C20 C22 C23 Cl1 178(2) no . . .
C20 C22 C23 C19 179(3) no . . .
C20 C22 C23 C20 0.0(7) no . . .
C20 C22 C23 C20 -2(5) no . . 2_666
